data_2242133
loop_
_publ_author_name
'Vrijdag, Johannes'
'Van den Bogaert, An'
'De Borggraeve, Wim'
'Van Meervelt, Luc'

_publ_section_title
;
 Crystal structure of
 5-benzyl-8-bromo-2-methyl-1,3-oxazolo[4,5-<i>c</i>][1,8]naphthyridin-4(5<i>H</i>)-one
;
_journal_coeditor_code RZ5210
_journal_issue 5
_journal_name_full 'Acta Crystallographica Section E'
_journal_page_first 687
_journal_page_last 690
_journal_paper_doi 10.1107/S2056989017005023
_journal_volume 73
_journal_year 2017
_chemical_formula_iupac 'C17 H12 Br N3 O2'
_chemical_formula_moiety 'C17 H12 Br N3 O2'
_chemical_formula_sum 'C17 H12 Br N3 O2'
_chemical_formula_weight 370.21
_chemical_name_systematic 5-Benzyl-8-bromo-2-methyl[1,3]oxazolo[4,5-<i>c</i>]-1,8-naphthyridin-4(5<i>H</i>)-one
_space_group_crystal_system orthorhombic
_space_group_IT_number 33
_space_group_name_Hall 'P 2c -2n'
_space_group_name_H-M_alt 'P n a 21'
_symmetry_space_group_name_Hall 'P 2c -2n'
_symmetry_space_group_name_H-M 'P n a 21'
_atom_sites_solution_hydrogens geom
_atom_sites_solution_primary direct
_audit_creation_method
;
Olex2 1.2
(compiled 2016.09.09 svn.r3337 for OlexSys, GUI svn.r5227)
;
_cell_angle_alpha 90
_cell_angle_beta 90
_cell_angle_gamma 90
_cell_formula_units_Z 4
_cell_length_a 6.7150(13)
_cell_length_b 13.504(3)
_cell_length_c 16.757(3)
_cell_measurement_reflns_used 25
_cell_measurement_temperature 200(2)
_cell_measurement_theta_max 25.30
_cell_measurement_theta_min 1.94
_cell_volume 1519.5(5)
_computing_cell_refinement
;
CAD-4 Express (Enraf--Nonius, 1989)
;
_computing_data_collection
;
CAD-4 Express (Enraf--Nonius, 1989)
;
_computing_data_reduction
;
<i>DREAR</i> (Blessing, 1987)
;
_computing_molecular_graphics
;
<i>OLEX2</i> (Dolomanov <i>et al.</i>,  2009)
;
_computing_publication_material
;
<i>OLEX2</i> (Dolomanov <i>et al.</i>,  2009)
;
_computing_structure_refinement
;
<i>SHELXL2014/7</i> (Sheldrick, 2015)
;
_computing_structure_solution
;
SHELXS (Sheldrick, 2008)
;
_diffrn_ambient_temperature 200(2)
_diffrn_measured_fraction_theta_full 1.000
_diffrn_measured_fraction_theta_max 0.998
_diffrn_measurement_device_type 'Enraf--Nonius CAD-4'
_diffrn_measurement_method '\w/2\q scans'
_diffrn_radiation_monochromator graphite
_diffrn_radiation_type MoK\a
_diffrn_radiation_wavelength 0.71073
_diffrn_reflns_av_R_equivalents 0.0490
_diffrn_reflns_limit_h_max 8
_diffrn_reflns_limit_h_min 0
_diffrn_reflns_limit_k_max 16
_diffrn_reflns_limit_k_min 0
_diffrn_reflns_limit_l_max 20
_diffrn_reflns_limit_l_min 0
_diffrn_reflns_number 1429
_diffrn_reflns_theta_full 25.242
_diffrn_reflns_theta_max 25.302
_diffrn_reflns_theta_min 1.937
_diffrn_standards_decay_% 0.5
_diffrn_standards_interval_count 97
_diffrn_standards_number 3
_exptl_absorpt_coefficient_mu 2.718
_exptl_absorpt_correction_T_max 0.5775
_exptl_absorpt_correction_T_min 0.5218
_exptl_absorpt_correction_type psi-scan
_exptl_absorpt_process_details
;
(North <i>et al.</i>,  1968)
;
_exptl_crystal_colour 'light brown'
_exptl_crystal_density_diffrn 1.618
_exptl_crystal_density_method 'not measured'
_exptl_crystal_description prism
_exptl_crystal_F_000 744
_exptl_crystal_size_max 0.3
_exptl_crystal_size_mid 0.3
_exptl_crystal_size_min 0.2
_refine_diff_density_max 0.341
_refine_diff_density_min -0.272
_refine_ls_abs_structure_details
;
No quotients, so Flack parameter determined by classical intensity fit
;
_refine_ls_abs_structure_Flack 0.000(12)
_refine_ls_extinction_method none
_refine_ls_goodness_of_fit_ref 1.156
_refine_ls_hydrogen_treatment constr
_refine_ls_matrix_type full
_refine_ls_number_parameters 209
_refine_ls_number_reflns 1429
_refine_ls_number_restraints 1
_refine_ls_restrained_S_all 1.155
_refine_ls_R_factor_all 0.0375
_refine_ls_R_factor_gt 0.0274
_refine_ls_shift/su_max 0.000
_refine_ls_shift/su_mean 0.000
_refine_ls_structure_factor_coef Fsqd
_refine_ls_weighting_details 'w=1/[\s^2^(Fo^2^)+(0.0221P)^2^+0.5935P] where P=(Fo^2^+2Fc^2^)/3'
_refine_ls_weighting_scheme calc
_refine_ls_wR_factor_gt 0.0644
_refine_ls_wR_factor_ref 0.0687
_reflns_number_gt 1279
_reflns_number_total 1429
_reflns_threshold_expression 'I > 2\s(I)'
_cod_data_source_file rz5210sup1.cif
_cod_data_source_block I
_cod_database_code 2242133
_shelx_space_group_comment
;
The symmetry employed for this shelxl refinement is uniquely defined
by the following loop, which should always be used as a source of
symmetry information in preference to the above space-group names.
They are only intended as comments.
;

loop_
_space_group_symop_operation_xyz
'x, y, z'
'-x, -y, z+1/2'
'x+1/2, -y+1/2, z'
'-x+1/2, y+1/2, z+1/2'

loop_
_atom_site_type_symbol
_atom_site_label
_atom_site_fract_x
_atom_site_fract_y
_atom_site_fract_z
_atom_site_U_iso_or_equiv
_atom_site_adp_type
_atom_site_calc_flag
_atom_site_occupancy
O O1 0.1853(5) 0.6350(2) 1.0622(2) 0.0353(7) Uani d 1
C C2 0.1680(7) 0.6538(4) 1.1434(3) 0.0408(11) Uani d 1
N N3 0.1585(6) 0.7463(3) 1.1614(2) 0.0430(10) Uani d 1
C C4 0.1733(6) 0.7940(4) 1.0879(3) 0.0344(10) Uani d 1
C C5 0.1745(8) 0.8991(4) 1.0713(3) 0.0347(11) Uani d 1
N N6 0.1944(5) 0.9220(3) 0.9912(2) 0.0311(8) Uani d 1
C C7 0.2122(7) 0.8525(3) 0.9299(3) 0.0261(10) Uani d 1
N N8 0.2338(5) 0.8876(3) 0.8560(3) 0.0324(8) Uani d 1
C C9 0.2503(6) 0.8216(4) 0.7968(3) 0.0352(10) Uani d 1
H H9 0.2659 0.8454 0.7438 0.042 Uiso calc 1
C C10 0.2456(6) 0.7205(3) 0.8090(3) 0.0327(10) Uani d 1
C C11 0.2253(6) 0.6834(3) 0.8840(3) 0.0299(9) Uani d 1
H H11 0.2232 0.6140 0.8929 0.036 Uiso calc 1
C C12 0.2078(6) 0.7493(3) 0.9470(2) 0.0269(9) Uani d 1
C C13 0.1890(6) 0.7265(3) 1.0287(3) 0.0299(9) Uani d 1
C C14 0.1651(9) 0.5668(5) 1.1959(4) 0.0590(16) Uani d 1
H H14A 0.1328 0.5876 1.2504 0.089 Uiso calc 1
H H14B 0.2962 0.5350 1.1953 0.089 Uiso calc 1
H H14C 0.0643 0.5199 1.1770 0.089 Uiso calc 1
O O15 0.1582(6) 0.9635(3) 1.1226(2) 0.0501(9) Uani d 1
Br Br16 0.26869(6) 0.63431(3) 0.72061(4) 0.04509(16) Uani d 1
C C17 0.2032(7) 1.0293(3) 0.9709(3) 0.0359(10) Uani d 1
H H17A 0.2912 1.0383 0.9241 0.043 Uiso calc 1
H H17B 0.2634 1.0656 1.0163 0.043 Uiso calc 1
C C18 0.0019(6) 1.0740(3) 0.9526(3) 0.0360(10) Uani d 1
C C19 -0.1165(8) 1.1102(4) 1.0132(4) 0.0456(13) Uani d 1
H H19 -0.0752 1.1033 1.0671 0.055 Uiso calc 1
C C20 -0.2946(10) 1.1562(5) 0.9957(5) 0.0567(18) Uani d 1
H H20 -0.3748 1.1810 1.0379 0.068 Uiso calc 1
C C21 -0.3576(8) 1.1669(4) 0.9187(4) 0.0534(15) Uani d 1
H H21 -0.4804 1.1990 0.9075 0.064 Uiso calc 1
C C22 -0.2419(8) 1.1307(4) 0.8573(4) 0.0514(16) Uani d 1
H H22 -0.2840 1.1380 0.8035 0.062 Uiso calc 1
C C23 -0.0632(8) 1.0834(4) 0.8746(3) 0.0476(13) Uani d 1
H H23 0.0152 1.0572 0.8324 0.057 Uiso calc 1

loop_
_atom_site_aniso_label
_atom_site_aniso_U_11
_atom_site_aniso_U_22
_atom_site_aniso_U_33
_atom_site_aniso_U_12
_atom_site_aniso_U_13
_atom_site_aniso_U_23
O1 0.0308(15) 0.0340(17) 0.0412(18) 0.0005(12) -0.0015(14) 0.0023(14)
C2 0.029(2) 0.053(3) 0.040(3) 0.003(2) -0.001(2) 0.006(2)
N3 0.031(2) 0.060(3) 0.037(2) 0.0057(18) -0.0035(18) -0.001(2)
C4 0.022(2) 0.043(3) 0.038(3) 0.006(2) -0.0047(19) -0.008(2)
C5 0.028(3) 0.039(3) 0.037(3) 0.001(2) -0.008(2) -0.012(2)
N6 0.0261(17) 0.0250(18) 0.042(2) -0.0009(15) 0.0004(16) -0.0089(16)
C7 0.018(2) 0.028(2) 0.033(2) -0.0013(18) 0.0012(19) -0.0084(19)
N8 0.0262(17) 0.030(2) 0.041(2) 0.0006(14) 0.0026(16) -0.0028(17)
C9 0.028(2) 0.042(3) 0.035(2) 0.0009(19) 0.0039(19) -0.006(2)
C10 0.022(2) 0.034(2) 0.042(2) -0.0003(17) 0.0011(18) -0.0154(19)
C11 0.022(2) 0.027(2) 0.041(2) 0.0004(18) -0.0027(18) -0.0099(19)
C12 0.0164(19) 0.027(2) 0.037(2) -0.0007(15) -0.0006(17) -0.0069(18)
C13 0.0204(19) 0.027(2) 0.043(3) 0.0006(16) -0.0016(18) -0.0008(18)
C14 0.053(3) 0.072(4) 0.053(3) 0.006(3) -0.003(2) 0.022(3)
O15 0.057(2) 0.049(2) 0.044(2) 0.0047(18) -0.0070(18) -0.0256(17)
Br16 0.0427(2) 0.0502(3) 0.0424(2) -0.0015(2) 0.0038(4) -0.0214(3)
C17 0.036(2) 0.023(2) 0.049(3) -0.0021(17) 0.002(2) -0.011(2)
C18 0.035(2) 0.020(2) 0.052(3) -0.0044(17) 0.002(2) -0.002(2)
C19 0.045(3) 0.038(3) 0.054(3) 0.007(2) 0.011(3) 0.002(2)
C20 0.049(4) 0.043(3) 0.078(5) 0.013(3) 0.014(4) 0.008(3)
C21 0.037(3) 0.032(3) 0.092(5) 0.001(2) -0.009(3) 0.007(3)
C22 0.056(4) 0.040(3) 0.058(4) -0.010(3) -0.011(3) 0.006(2)
C23 0.053(3) 0.033(3) 0.056(3) -0.003(2) 0.003(3) -0.003(2)

loop_
_atom_type_symbol
_atom_type_description
_atom_type_scat_dispersion_real
_atom_type_scat_dispersion_imag
_atom_type_scat_source
C C 0.0033 0.0016 'International Tables Vol C Tables 4.2.6.8 and 6.1.1.4'
H H 0.0000 0.0000 'International Tables Vol C Tables 4.2.6.8 and 6.1.1.4'
Br Br -0.2901 2.4595 'International Tables Vol C Tables 4.2.6.8 and 6.1.1.4'
N N 0.0061 0.0033 'International Tables Vol C Tables 4.2.6.8 and 6.1.1.4'
O O 0.0106 0.0060 'International Tables Vol C Tables 4.2.6.8 and 6.1.1.4'

loop_
_geom_angle_atom_site_label_1
_geom_angle_atom_site_label_2
_geom_angle_atom_site_label_3
_geom_angle
C13 O1 C2 103.9(4)
O1 C2 C14 116.2(4)
N3 C2 O1 114.3(4)
N3 C2 C14 129.5(5)
C2 N3 C4 103.8(4)
N3 C4 C5 128.6(4)
C13 C4 N3 110.1(4)
C13 C4 C5 121.3(4)
N6 C5 C4 114.0(4)
O15 C5 C4 124.1(5)
O15 C5 N6 121.9(5)
C5 N6 C7 124.8(4)
C5 N6 C17 116.3(4)
C7 N6 C17 118.9(4)
N6 C7 C12 120.6(4)
N8 C7 N6 116.9(4)
N8 C7 C12 122.5(4)
C7 N8 C9 117.4(4)
N8 C9 H9 118.4
N8 C9 C10 123.1(5)
C10 C9 H9 118.4
C9 C10 Br16 119.4(4)
C11 C10 C9 120.3(4)
C11 C10 Br16 120.4(3)
C10 C11 H11 120.8
C10 C11 C12 118.5(4)
C12 C11 H11 120.8
C11 C12 C7 118.2(4)
C11 C12 C13 127.5(4)
C13 C12 C7 114.3(4)
O1 C13 C12 127.1(4)
C4 C13 O1 107.9(4)
C4 C13 C12 125.0(4)
C2 C14 H14A 109.5
C2 C14 H14B 109.5
C2 C14 H14C 109.5
H14A C14 H14B 109.5
H14A C14 H14C 109.5
H14B C14 H14C 109.5
N6 C17 H17A 108.9
N6 C17 H17B 108.9
N6 C17 C18 113.6(3)
H17A C17 H17B 107.7
C18 C17 H17A 108.9
C18 C17 H17B 108.9
C19 C18 C17 120.4(5)
C19 C18 C23 118.8(5)
C23 C18 C17 120.8(5)
C18 C19 H19 119.9
C18 C19 C20 120.2(6)
C20 C19 H19 119.9
C19 C20 H20 119.4
C21 C20 C19 121.1(6)
C21 C20 H20 119.4
C20 C21 H21 120.2
C20 C21 C22 119.5(6)
C22 C21 H21 120.2
C21 C22 H22 120.2
C21 C22 C23 119.5(6)
C23 C22 H22 120.2
C18 C23 C22 120.8(6)
C18 C23 H23 119.6
C22 C23 H23 119.6

loop_
_geom_bond_atom_site_label_1
_geom_bond_atom_site_label_2
_geom_bond_distance
O1 C2 1.389(6)
O1 C13 1.358(5)
C2 N3 1.287(6)
C2 C14 1.467(7)
N3 C4 1.393(6)
C4 C5 1.446(7)
C4 C13 1.352(6)
C5 N6 1.384(7)
C5 O15 1.229(6)
N6 C7 1.396(6)
N6 C17 1.489(6)
C7 N8 1.335(7)
C7 C12 1.423(6)
N8 C9 1.338(6)
C9 H9 0.9500
C9 C10 1.381(7)
C10 C11 1.359(7)
C10 Br16 1.890(4)
C11 H11 0.9500
C11 C12 1.386(6)
C12 C13 1.408(6)
C14 H14A 0.9800
C14 H14B 0.9800
C14 H14C 0.9800
C17 H17A 0.9900
C17 H17B 0.9900
C17 C18 1.512(6)
C18 C19 1.379(7)
C18 C23 1.383(7)
C19 H19 0.9500
C19 C20 1.380(9)
C20 H20 0.9500
C20 C21 1.365(10)
C21 H21 0.9500
C21 C22 1.379(9)
C22 H22 0.9500
C22 C23 1.390(7)
C23 H23 0.9500

loop_
_geom_hbond_atom_site_label_D
_geom_hbond_atom_site_label_H
_geom_hbond_atom_site_label_A
_geom_hbond_site_symmetry_D
_geom_hbond_site_symmetry_H
_geom_hbond_site_symmetry_A
_geom_hbond_distance_DH
_geom_hbond_distance_HA
_geom_hbond_distance_DA
_geom_hbond_angle_DHA
_geom_hbond_publ_flag
C21 H21 Cg3 1_555 1_555 3_475 0.95 2.82 3.604(6) 141 yes
C11 H11 Cg3 1_555 1_555 3_565 0.95 3.31 4.239(6) 167 yes

loop_
_geom_torsion_atom_site_label_1
_geom_torsion_atom_site_label_2
_geom_torsion_atom_site_label_3
_geom_torsion_atom_site_label_4
_geom_torsion
O1 C2 N3 C4 -0.9(6)
C2 O1 C13 C4 -0.3(4)
C2 O1 C13 C12 179.0(4)
C2 N3 C4 C5 -179.0(5)
C2 N3 C4 C13 0.7(5)
N3 C4 C5 N6 179.1(4)
N3 C4 C5 O15 -1.4(8)
N3 C4 C13 O1 -0.2(5)
N3 C4 C13 C12 -179.6(4)
C4 C5 N6 C7 0.0(7)
C4 C5 N6 C17 -178.1(4)
C5 C4 C13 O1 179.5(4)
C5 C4 C13 C12 0.1(7)
C5 N6 C7 N8 -178.8(4)
C5 N6 C7 C12 0.9(7)
C5 N6 C17 C18 -91.6(5)
N6 C7 N8 C9 -179.8(4)
N6 C7 C12 C11 179.8(4)
N6 C7 C12 C13 -1.3(6)
N6 C17 C18 C19 86.4(5)
N6 C17 C18 C23 -96.4(5)
C7 N6 C17 C18 90.2(5)
C7 N8 C9 C10 0.1(6)
C7 C12 C13 O1 -178.4(4)
C7 C12 C13 C4 0.9(6)
N8 C7 C12 C11 -0.5(6)
N8 C7 C12 C13 178.5(4)
N8 C9 C10 C11 -0.6(7)
N8 C9 C10 Br16 179.6(3)
C9 C10 C11 C12 0.6(6)
C10 C11 C12 C7 -0.1(6)
C10 C11 C12 C13 -178.8(4)
C11 C12 C13 O1 0.4(7)
C11 C12 C13 C4 179.7(4)
C12 C7 N8 C9 0.5(6)
C13 O1 C2 N3 0.8(5)
C13 O1 C2 C14 -178.6(4)
C13 C4 C5 N6 -0.5(6)
C13 C4 C5 O15 179.0(5)
C14 C2 N3 C4 178.4(5)
O15 C5 N6 C7 -179.5(5)
O15 C5 N6 C17 2.4(7)
Br16 C10 C11 C12 -179.7(3)
C17 N6 C7 N8 -0.8(6)
C17 N6 C7 C12 179.0(4)
C17 C18 C19 C20 176.1(5)
C17 C18 C23 C22 -175.5(4)
C18 C19 C20 C21 0.1(9)
C19 C18 C23 C22 1.7(7)
C19 C20 C21 C22 0.3(10)
C20 C21 C22 C23 0.4(8)
C21 C22 C23 C18 -1.4(8)
C23 C18 C19 C20 -1.1(7)

_cod_database_fobs_code 2242133
